data_4334971
loop_
_publ_author_name
'Masaaki Towatari'
'Koshiro Nishi'
'Takeshi Fujinami'
'Naohide Matsumoto'
'Yukinari Sunatsuki'
'Masaaki Kojima'
'Naotaka Mochida'
'Takayuki Ishida'
'Nazzareno Re'
'Jerzy Mrozinski'

_publ_contact_author_email naohide@aster.sci.kumamoto-u.ac.jp
_publ_contact_author_fax +81-96-342-3390
_publ_contact_author_name 'Naohide Matsumoto'
_publ_contact_author_phone +81-96-342-3390
_publ_section_title
;
 Syntheses, Structures, and Magnetic Properties of Acetato- and
 Diphenolato-Bridged 3d-4f Binuclear Complexes
 [M(3-MeOsaltn)(MeOH)x(ac)Ln(hfac)2] (M = ZnII, CuII, NiII, CoII; Ln =
 LaIII, GdIII, TbIII, DyIII; 3-MeOsaltn
 =N,N'-Bis(3-methoxy-2-oxybenzylidene)-1,3-propanediaminato; ac = Acetato;
 hfac = Hexafluoroacetylacetonato;x= 0 or 1)
;
_journal_name_full 'Inorganic Chemistry'
_journal_page_first 6160
_journal_page_last 6178
_journal_paper_doi 10.1021/ic400594u
_journal_volume 52
_journal_year 2013
_chemical_formula_moiety 'C33 H33 F12 N2 Ni O12 Tb'
_chemical_formula_sum 'C33 H33 F12 N2 Ni O12 Tb'
_chemical_formula_weight 1095.24
_space_group_IT_number 14
_symmetry_cell_setting monoclinic
_symmetry_Int_Tables_number 14
_symmetry_space_group_name_Hall '-P 2ybc'
_symmetry_space_group_name_H-M 'P 1 21/c 1'
_atom_sites_solution_hydrogens geom
_atom_sites_solution_primary direct
_atom_sites_solution_secondary difmap
_cell_angle_alpha 90.0000
_cell_angle_beta 109.4294(10)
_cell_angle_gamma 90.0000
_cell_formula_units_Z 4
_cell_length_a 17.1879(6)
_cell_length_b 12.7311(3)
_cell_length_c 19.5571(6)
_cell_measurement_reflns_used 29990
_cell_measurement_temperature 100
_cell_measurement_theta_max 27.43
_cell_measurement_theta_min 3.06
_cell_volume 4035.8(2)
_computing_cell_refinement 'RAPID AUTO'
_computing_data_collection 'RAPID AUTO (Rigaku, ????)'
_computing_data_reduction 'RAPID AUTO'
_computing_molecular_graphics 'CrystalStructure 4.0'
_computing_publication_material 'CrystalStructure 4.0 (Rigaku, 2010)'
_computing_structure_refinement 'SHELXL97 (Sheldrick, 2008)'
_computing_structure_solution 'SIR92 (Altomare, et al., 1994)'
_diffrn_ambient_temperature 100
_diffrn_detector_area_resol_mean 10.000
_diffrn_measured_fraction_theta_full 0.991
_diffrn_measured_fraction_theta_max 0.991
_diffrn_measurement_device_type 'Rigaku R-AXIS RAPID'
_diffrn_measurement_method \w
_diffrn_radiation_type 'Mo K\a'
_diffrn_radiation_wavelength 0.71075
_diffrn_reflns_av_R_equivalents 0.0287
_diffrn_reflns_limit_h_max 22
_diffrn_reflns_limit_h_min -22
_diffrn_reflns_limit_k_max 14
_diffrn_reflns_limit_k_min -16
_diffrn_reflns_limit_l_max 25
_diffrn_reflns_limit_l_min -25
_diffrn_reflns_number 37035
_diffrn_reflns_theta_full 27.43
_diffrn_reflns_theta_max 27.43
_diffrn_standards_number 0
_exptl_absorpt_coefficient_mu 2.317
_exptl_absorpt_correction_T_max 0.695
_exptl_absorpt_correction_T_min 0.512
_exptl_absorpt_correction_type multi-scan
_exptl_absorpt_process_details 'ABSCOR (Rigaku, 1995)'
_exptl_crystal_colour purple
_exptl_crystal_density_diffrn 1.802
_exptl_crystal_description platelet
_exptl_crystal_F_000 2168.00
_exptl_crystal_size_max 0.234
_exptl_crystal_size_mid 0.195
_exptl_crystal_size_min 0.157
_refine_diff_density_max 1.710
_refine_diff_density_min -1.210
_refine_ls_extinction_method none
_refine_ls_goodness_of_fit_ref 1.053
_refine_ls_hydrogen_treatment constr
_refine_ls_number_parameters 547
_refine_ls_number_reflns 9126
_refine_ls_number_restraints 24
_refine_ls_R_factor_gt 0.0391
_refine_ls_shift/su_max 0.001
_refine_ls_structure_factor_coef Fsqd
_refine_ls_weighting_details 'w = 1/[\s^2^(Fo^2^)+(0.0452P)^2^+18.2660P] where P=(Fo^2^+2Fc^2^)/3'
_refine_ls_weighting_scheme calc
_refine_ls_wR_factor_ref 0.1021
_reflns_number_gt 8153
_reflns_number_total 9126
_reflns_threshold_expression F^2^>2.0\s(F^2^)
_cod_data_source_file ic400594u_si_002_12.cif
_cod_data_source_block Ni-Tb121224
_cod_original_cell_volume 4035.8(3)
_cod_database_code 4334971

loop_
_symmetry_equiv_pos_site_id
_symmetry_equiv_pos_as_xyz
1 +X,+Y,+Z
2 -X,1/2+Y,1/2-Z
3 -X,-Y,-Z
4 +X,1/2-Y,1/2+Z

loop_
_atom_site_label
_atom_site_type_symbol
_atom_site_fract_x
_atom_site_fract_y
_atom_site_fract_z
_atom_site_U_iso_or_equiv
_atom_site_adp_type
_atom_site_occupancy
_atom_site_symmetry_multiplicity
_atom_site_calc_flag
_atom_site_refinement_flags
Tb1 Tb 0.246173(11) 0.202929(14) 0.731368(10) 0.01814(7) Uani 1.0 4 d .
Ni1 Ni 0.43146(3) 0.32783(4) 0.78359(3) 0.01772(11) Uani 1.0 4 d .
F1 F 0.1597(7) 0.1216(8) 0.9425(5) 0.075(3) Uiso 0.5000 4 d .
F2 F 0.1313(5) -0.0471(6) 0.9230(4) 0.0430(16) Uiso 0.5000 4 d .
F3 F 0.0477(7) 0.0891(9) 0.8660(6) 0.087(3) Uiso 0.5000 4 d .
F4 F 0.2027(5) 0.0876(7) 0.9584(5) 0.0605(19) Uiso 0.5000 4 d .
F5 F 0.0977(6) -0.0237(7) 0.9111(5) 0.063(3) Uiso 0.5000 4 d .
F6 F 0.0873(7) 0.1315(9) 0.9013(7) 0.091(3) Uiso 0.5000 4 d .
F7 F 0.0712(6) -0.1143(7) 0.6193(5) 0.093(3) Uiso 0.6000 4 d .
F8 F 0.1080(6) -0.2144(7) 0.7040(5) 0.078(3) Uiso 0.6000 4 d .
F9 F 0.1935(5) -0.1742(6) 0.6503(4) 0.053(2) Uiso 0.6000 4 d .
F10 F 0.0817(5) -0.1811(7) 0.6694(5) 0.0452(19) Uiso 0.4000 4 d .
F11 F 0.2053(5) -0.2312(7) 0.7385(5) 0.0456(18) Uiso 0.4000 4 d .
F12 F 0.1863(5) -0.1566(7) 0.6308(5) 0.0292(19) Uiso 0.4000 4 d .
F13 F -0.0687(2) 0.2178(3) 0.6378(3) 0.0579(10) Uani 1.0 4 d .
F14 F -0.08159(19) 0.2573(3) 0.52826(19) 0.0541(9) Uani 1.0 4 d .
F15 F -0.03185(19) 0.1079(3) 0.5720(2) 0.0528(9) Uani 1.0 4 d .
F16 F 0.08329(19) 0.5590(3) 0.55615(19) 0.0523(9) Uani 1.0 4 d .
F17 F 0.1610(3) 0.5747(3) 0.6670(2) 0.0691(12) Uani 1.0 4 d .
F18 F 0.2141(2) 0.5434(3) 0.5851(3) 0.0590(10) Uani 1.0 4 d .
O1 O 0.16638(17) 0.3474(3) 0.78471(16) 0.0256(7) Uani 1.0 4 d .
O2 O 0.32399(17) 0.3323(3) 0.80705(15) 0.0196(6) Uani 1.0 4 d .
O3 O 0.36279(17) 0.2348(3) 0.70075(14) 0.0186(6) Uani 1.0 4 d .
O4 O 0.23873(17) 0.1601(3) 0.59717(15) 0.0233(6) Uani 1.0 4 d .
O5 O 0.35349(18) 0.1091(3) 0.81392(16) 0.0246(6) Uani 1.0 4 d .
O6 O 0.47222(18) 0.2008(3) 0.85158(15) 0.0232(6) Uani 1.0 4 d .
O7 O 0.3782(2) 0.4526(3) 0.70651(17) 0.0236(6) Uani 1.0 4 d .
O8 O 0.1893(2) 0.1387(3) 0.81816(17) 0.0301(7) Uani 1.0 4 d .
O9 O 0.20894(18) 0.0219(3) 0.70219(17) 0.0270(7) Uani 1.0 4 d .
O10 O 0.10499(18) 0.1957(3) 0.66060(16) 0.0242(6) Uani 1.0 4 d .
O11 O 0.21325(17) 0.3653(3) 0.65948(15) 0.0209(6) Uani 1.0 4 d .
O12 O 0.6019(4) 0.2129(4) 0.9873(3) 0.0653(13) Uani 1.0 4 d .
N1 N 0.4843(2) 0.4322(3) 0.86444(18) 0.0203(7) Uani 1.0 4 d .
N2 N 0.5278(2) 0.3198(3) 0.74505(18) 0.0204(7) Uani 1.0 4 d .
C1 C 0.0844(3) 0.3389(5) 0.7884(3) 0.0356(11) Uani 1.0 4 d .
C2 C 0.2143(3) 0.4284(4) 0.8236(3) 0.0240(9) Uani 1.0 4 d .
C3 C 0.1841(3) 0.5131(4) 0.8512(3) 0.0319(10) Uani 1.0 4 d .
C4 C 0.2390(3) 0.5898(4) 0.8913(3) 0.0369(11) Uani 1.0 4 d .
C5 C 0.3215(3) 0.5809(4) 0.9021(3) 0.0305(10) Uani 1.0 4 d .
C6 C 0.3535(3) 0.4960(4) 0.8740(3) 0.0221(8) Uani 1.0 4 d .
C7 C 0.2992(3) 0.4174(4) 0.8334(2) 0.0203(8) Uani 1.0 4 d .
C8 C 0.4429(3) 0.4930(4) 0.8913(2) 0.0229(8) Uani 1.0 4 d .
C9 C 0.5751(3) 0.4433(4) 0.8931(3) 0.0249(9) Uani 1.0 4 d .
C10 C 0.6131(3) 0.4515(4) 0.8333(3) 0.0252(9) Uani 1.0 4 d .
C11 C 0.6112(3) 0.3489(4) 0.7920(3) 0.0265(9) Uani 1.0 4 d .
C12 C 0.5198(3) 0.2940(3) 0.6798(3) 0.0214(8) Uani 1.0 4 d .
C13 C 0.4449(3) 0.2596(3) 0.6231(2) 0.0197(8) Uani 1.0 4 d .
C14 C 0.4482(3) 0.2535(4) 0.5519(3) 0.0241(9) Uani 1.0 4 d .
C15 C 0.3809(3) 0.2208(4) 0.4951(3) 0.0281(10) Uani 1.0 4 d .
C16 C 0.3087(3) 0.1890(4) 0.5078(3) 0.0265(9) Uani 1.0 4 d .
C17 C 0.3052(3) 0.1930(3) 0.5771(3) 0.0204(8) Uani 1.0 4 d .
C18 C 0.1747(3) 0.1040(4) 0.5429(3) 0.0313(10) Uani 1.0 4 d .
C19 C 0.3720(3) 0.2313(3) 0.6362(2) 0.0188(8) Uani 1.0 4 d .
C20 C 0.4279(3) 0.1221(4) 0.8522(2) 0.0242(9) Uani 1.0 4 d .
C21 C 0.4689(4) 0.0340(5) 0.9037(3) 0.0396(12) Uani 1.0 4 d .
C22 C 0.3888(3) 0.5642(4) 0.7127(3) 0.0296(10) Uani 1.0 4 d .
C23 C 0.1318(6) 0.0538(6) 0.8964(5) 0.094(4) Uani 1.0 4 d .
C24 C 0.1605(4) 0.0532(5) 0.8290(3) 0.0413(12) Uani 1.0 4 d .
C25 C 0.1502(4) -0.0380(5) 0.7894(4) 0.0480(14) Uani 1.0 4 d .
C26 C 0.1731(3) -0.0453(4) 0.7278(3) 0.0354(11) Uani 1.0 4 d .
C27 C 0.1397(7) -0.1385(8) 0.6748(6) 0.045(3) Uiso 0.6000 4 d .
C28 C 0.1652(7) -0.1569(9) 0.6963(6) 0.028(3) Uiso 0.4000 4 d .
C29 C -0.0329(3) 0.2094(4) 0.5865(3) 0.0349(11) Uani 1.0 4 d .
C30 C 0.0557(3) 0.2544(4) 0.6164(3) 0.0262(9) Uani 1.0 4 d .
C31 C 0.0683(3) 0.3548(4) 0.5941(3) 0.0285(9) Uani 1.0 4 d .
C32 C 0.1457(3) 0.4039(4) 0.6210(3) 0.0233(8) Uani 1.0 4 d .
C33 C 0.1497(3) 0.5212(4) 0.6062(3) 0.0321(10) Uani 1.0 4 d .
C34 C 0.6770(5) 0.1564(8) 0.9971(5) 0.087(3) Uani 1.0 4 d .
H1 H 0.5704 0.2060 0.9443 0.0783 Uiso 1.0 4 calc R
H2 H 0.0484 0.3907 0.7559 0.0427 Uiso 1.0 4 calc R
H3 H 0.0860 0.3520 0.8382 0.0427 Uiso 1.0 4 calc R
H4 H 0.0630 0.2681 0.7736 0.0427 Uiso 1.0 4 calc R
H5 H 0.1267 0.5194 0.8431 0.0383 Uiso 1.0 4 calc R
H6 H 0.2189 0.6479 0.9110 0.0442 Uiso 1.0 4 calc R
H7 H 0.3580 0.6335 0.9293 0.0366 Uiso 1.0 4 calc R
H8 H 0.4738 0.5419 0.9266 0.0274 Uiso 1.0 4 calc R
H9 H 0.5990 0.3819 0.9240 0.0299 Uiso 1.0 4 calc R
H10 H 0.5895 0.5070 0.9238 0.0299 Uiso 1.0 4 calc R
H11 H 0.6712 0.4746 0.8550 0.0302 Uiso 1.0 4 calc R
H12 H 0.5833 0.5062 0.7984 0.0302 Uiso 1.0 4 calc R
H13 H 0.6472 0.3563 0.7619 0.0318 Uiso 1.0 4 calc R
H14 H 0.6339 0.2917 0.8273 0.0318 Uiso 1.0 4 calc R
H15 H 0.5683 0.2975 0.6668 0.0257 Uiso 1.0 4 calc R
H16 H 0.4976 0.2722 0.5432 0.0289 Uiso 1.0 4 calc R
H17 H 0.3832 0.2197 0.4473 0.0338 Uiso 1.0 4 calc R
H18 H 0.2625 0.1649 0.4689 0.0318 Uiso 1.0 4 calc R
H19 H 0.1438 0.1529 0.5048 0.0375 Uiso 1.0 4 calc R
H20 H 0.1371 0.0720 0.5652 0.0375 Uiso 1.0 4 calc R
H21 H 0.1994 0.0490 0.5217 0.0375 Uiso 1.0 4 calc R
H22 H 0.4299 -0.0242 0.8978 0.0476 Uiso 1.0 4 calc R
H23 H 0.4857 0.0598 0.9537 0.0476 Uiso 1.0 4 calc R
H24 H 0.5175 0.0095 0.8928 0.0476 Uiso 1.0 4 calc R
H25 H 0.4469 0.5805 0.7386 0.0356 Uiso 1.0 4 calc R
H26 H 0.3546 0.5929 0.7395 0.0356 Uiso 1.0 4 calc R
H27 H 0.3723 0.5954 0.6641 0.0356 Uiso 1.0 4 calc R
H28 H 0.1269 -0.0976 0.8046 0.0576 Uiso 1.0 4 calc R
H29 H 0.0237 0.3909 0.5600 0.0342 Uiso 1.0 4 calc R
H30 H 0.7012 0.1352 1.0480 0.1047 Uiso 1.0 4 calc R
H31 H 0.7159 0.2016 0.9838 0.1047 Uiso 1.0 4 calc R
H32 H 0.6652 0.0938 0.9662 0.1047 Uiso 1.0 4 calc R
H33 H 0.3338 0.4507 0.6926 0.0475 Uiso 1.0 4 calc R

loop_
_atom_site_aniso_label
_atom_site_aniso_U_11
_atom_site_aniso_U_22
_atom_site_aniso_U_33
_atom_site_aniso_U_12
_atom_site_aniso_U_13
_atom_site_aniso_U_23
Tb1 0.01753(10) 0.01736(10) 0.02133(10) -0.00202(7) 0.00886(7) 0.00036(7)
Ni1 0.0177(3) 0.0189(3) 0.0184(3) -0.00234(19) 0.00851(19) -0.00326(19)
F13 0.0303(16) 0.076(3) 0.072(3) -0.0173(16) 0.0230(17) -0.006(2)
F14 0.0317(16) 0.050(2) 0.061(2) -0.0090(15) -0.0114(15) 0.0153(17)
F15 0.0337(16) 0.0341(17) 0.077(3) -0.0103(13) -0.0001(16) -0.0077(16)
F16 0.0398(17) 0.0400(18) 0.061(2) -0.0004(14) -0.0048(15) 0.0261(16)
F17 0.122(4) 0.0267(17) 0.050(2) 0.004(2) 0.017(3) -0.0039(15)
F18 0.0396(18) 0.049(2) 0.087(3) -0.0043(15) 0.0194(18) 0.0350(19)
O1 0.0200(14) 0.0316(16) 0.0285(15) -0.0015(13) 0.0123(12) -0.0043(13)
O2 0.0209(14) 0.0211(14) 0.0198(13) 0.0003(11) 0.0105(11) -0.0016(11)
O3 0.0216(13) 0.0203(13) 0.0159(12) -0.0024(11) 0.0089(11) -0.0025(11)
O4 0.0211(14) 0.0274(15) 0.0211(14) -0.0053(12) 0.0065(12) -0.0058(12)
O5 0.0245(15) 0.0231(15) 0.0260(15) 0.0005(12) 0.0081(12) 0.0060(12)
O6 0.0214(14) 0.0263(16) 0.0219(14) 0.0025(12) 0.0072(12) -0.0028(12)
O7 0.0227(16) 0.0210(15) 0.0279(16) -0.0036(13) 0.0093(13) -0.0006(12)
O8 0.0327(17) 0.0300(17) 0.0331(17) -0.0036(14) 0.0182(14) 0.0044(14)
O9 0.0233(15) 0.0213(15) 0.0373(17) -0.0024(12) 0.0115(13) 0.0003(13)
O10 0.0207(14) 0.0204(15) 0.0300(16) -0.0007(12) 0.0062(12) 0.0023(12)
O11 0.0208(14) 0.0200(14) 0.0222(14) -0.0011(11) 0.0074(11) 0.0010(12)
O12 0.063(3) 0.072(4) 0.058(3) 0.003(3) 0.016(3) -0.010(3)
N1 0.0207(16) 0.0208(17) 0.0195(16) -0.0037(14) 0.0068(13) -0.0010(14)
N2 0.0191(16) 0.0205(17) 0.0231(17) -0.0015(13) 0.0088(14) -0.0022(14)
C1 0.021(2) 0.052(3) 0.039(3) -0.000(2) 0.0161(19) -0.007(3)
C2 0.026(2) 0.027(3) 0.0198(19) 0.0034(17) 0.0092(16) 0.0004(17)
C3 0.026(3) 0.037(3) 0.034(3) 0.008(2) 0.0114(19) -0.004(2)
C4 0.036(3) 0.034(3) 0.042(3) 0.010(2) 0.014(3) -0.011(3)
C5 0.033(3) 0.027(3) 0.031(3) 0.0028(19) 0.0113(19) -0.0071(19)
C6 0.028(2) 0.0177(19) 0.0207(19) -0.0008(16) 0.0082(16) -0.0019(16)
C7 0.0247(19) 0.024(2) 0.0152(17) 0.0018(16) 0.0103(15) -0.0002(15)
C8 0.030(2) 0.0204(19) 0.0193(18) -0.0042(17) 0.0092(16) -0.0022(16)
C9 0.0209(19) 0.029(3) 0.0218(19) -0.0051(17) 0.0039(16) -0.0055(17)
C10 0.0200(19) 0.027(3) 0.029(2) -0.0057(17) 0.0089(17) -0.0024(18)
C11 0.0193(19) 0.032(3) 0.029(3) -0.0032(17) 0.0087(17) -0.0050(19)
C12 0.0220(19) 0.0192(19) 0.028(2) 0.0001(16) 0.0149(17) 0.0018(16)
C13 0.026(2) 0.0171(18) 0.0196(18) -0.0006(16) 0.0124(16) -0.0006(15)
C14 0.031(3) 0.021(2) 0.024(2) -0.0026(17) 0.0149(17) -0.0012(17)
C15 0.044(3) 0.024(2) 0.0204(19) -0.0050(19) 0.0161(19) -0.0017(17)
C16 0.034(3) 0.025(2) 0.0188(19) -0.0022(18) 0.0062(17) -0.0020(17)
C17 0.0220(19) 0.0181(19) 0.0212(19) 0.0001(15) 0.0072(16) 0.0003(15)
C18 0.026(3) 0.038(3) 0.028(3) -0.011(2) 0.0065(18) -0.012(2)
C19 0.0228(19) 0.0169(18) 0.0175(17) 0.0011(15) 0.0079(15) 0.0007(15)
C20 0.029(2) 0.028(3) 0.0169(18) 0.0002(18) 0.0102(16) -0.0030(16)
C21 0.042(3) 0.037(3) 0.029(3) -0.002(3) -0.003(2) 0.010(2)
C22 0.038(3) 0.017(2) 0.033(3) -0.0058(18) 0.012(2) 0.0029(18)
C23 0.156(10) 0.062(5) 0.098(7) -0.029(6) 0.090(7) 0.013(5)
C24 0.047(3) 0.039(3) 0.045(3) -0.009(3) 0.024(3) 0.005(3)
C25 0.056(4) 0.034(3) 0.064(4) -0.014(3) 0.034(3) 0.008(3)
C26 0.027(3) 0.026(3) 0.054(3) -0.0049(19) 0.016(3) 0.003(3)
C29 0.024(3) 0.027(3) 0.047(3) -0.0034(19) 0.003(2) 0.003(2)
C30 0.0211(19) 0.028(3) 0.029(2) -0.0027(18) 0.0081(17) -0.0051(18)
C31 0.023(2) 0.029(3) 0.028(3) -0.0007(18) 0.0006(17) 0.0054(18)
C32 0.026(2) 0.024(2) 0.0199(18) 0.0006(17) 0.0083(16) 0.0028(16)
C33 0.031(3) 0.029(3) 0.032(3) -0.0017(19) 0.0040(19) 0.005(2)
C34 0.048(4) 0.095(7) 0.105(7) 0.019(4) 0.007(4) -0.047(6)

loop_
_atom_type_symbol
_atom_type_description
_atom_type_scat_dispersion_real
_atom_type_scat_dispersion_imag
_atom_type_scat_source
C C 0.0033 0.0016
;
International Tables for Crystallography
(1992, Vol. C, Tables 4.2.6.8 and 6.1.1.4)
;
H H 0.0000 0.0000
;
International Tables for Crystallography
(1992, Vol. C, Table 6.1.1.4)
;
O O 0.0106 0.0060
;
International Tables for Crystallography
(1992, Vol. C, Tables 4.2.6.8 and 6.1.1.4)
;
N N 0.0061 0.0033
;
International Tables for Crystallography
(1992, Vol. C, Tables 4.2.6.8 and 6.1.1.4)
;
F F 0.0171 0.0103
;
International Tables for Crystallography
(1992, Vol. C, Tables 4.2.6.8 and 6.1.1.4)
;
Ni Ni 0.3393 1.1124
;
International Tables for Crystallography
(1992, Vol. C, Tables 4.2.6.8 and 6.1.1.4)
;
Tb Tb -0.1723 4.1537
;
International Tables for Crystallography
(1992, Vol. C, Tables 4.2.6.8 and 6.1.1.4)
;

loop_
_geom_angle_atom_site_label_1
_geom_angle_atom_site_label_2
_geom_angle_atom_site_label_3
_geom_angle
_geom_angle_publ_flag
O1 Tb1 O2 61.90(10) yes
O1 Tb1 O3 125.16(10) yes
O1 Tb1 O4 131.37(9) yes
O1 Tb1 O5 117.83(10) yes
O1 Tb1 O8 64.84(11) yes
O1 Tb1 O9 127.85(11) yes
O1 Tb1 O10 72.45(10) yes
O1 Tb1 O11 66.33(11) yes
O2 Tb1 O3 71.03(11) yes
O2 Tb1 O4 127.44(11) yes
O2 Tb1 O5 76.53(10) yes
O2 Tb1 O8 94.35(11) yes
O2 Tb1 O9 151.91(10) yes
O2 Tb1 O10 131.60(10) yes
O2 Tb1 O11 75.03(9) yes
O3 Tb1 O4 62.50(9) yes
O3 Tb1 O5 73.45(11) yes
O3 Tb1 O8 147.87(10) yes
O3 Tb1 O9 106.94(11) yes
O3 Tb1 O10 131.74(11) yes
O3 Tb1 O11 76.04(10) yes
O4 Tb1 O5 110.31(11) yes
O4 Tb1 O8 138.21(10) yes
O4 Tb1 O9 69.26(11) yes
O4 Tb1 O10 73.08(11) yes
O4 Tb1 O11 71.31(10) yes
O5 Tb1 O8 75.38(12) yes
O5 Tb1 O9 76.16(10) yes
O5 Tb1 O10 143.74(11) yes
O5 Tb1 O11 143.54(10) yes
O8 Tb1 O9 72.49(12) yes
O8 Tb1 O10 79.50(11) yes
O8 Tb1 O11 128.96(11) yes
O9 Tb1 O10 71.56(10) yes
O9 Tb1 O11 132.58(10) yes
O10 Tb1 O11 72.63(10) yes
O2 Ni1 O3 82.37(12) yes
O2 Ni1 O6 90.91(13) yes
O2 Ni1 O7 86.08(13) yes
O2 Ni1 N1 90.58(14) yes
O2 Ni1 N2 171.68(12) yes
O3 Ni1 O6 92.26(11) yes
O3 Ni1 O7 82.79(11) yes
O3 Ni1 N1 171.57(13) yes
O3 Ni1 N2 90.23(13) yes
O6 Ni1 O7 174.50(12) yes
O6 Ni1 N1 92.47(13) yes
O6 Ni1 N2 93.20(14) yes
O7 Ni1 N1 92.15(13) yes
O7 Ni1 N2 89.23(14) yes
N1 Ni1 N2 96.47(15) yes
F4 F1 F6 151.3(13) yes
F4 F1 C23 89.4(11) yes
F6 F1 C23 62.1(8) yes
F5 F2 C23 62.4(11) yes
F5 F3 F6 89.3(10) yes
F5 F3 C23 44.0(6) yes
F6 F3 C23 60.2(10) yes
F1 F4 C23 56.5(9) yes
F2 F5 F3 145.1(15) yes
F2 F5 C23 91.0(13) yes
F3 F5 C23 54.4(7) yes
F1 F6 F3 136.7(14) yes
F1 F6 C23 58.3(8) yes
F3 F6 C23 79.0(11) yes
F10 F7 C27 50.2(7) yes
F10 F7 C28 47.5(6) yes
C27 F7 C28 3.5(6) yes
F10 F8 F11 130.3(13) yes
F10 F8 C27 56.5(10) yes
F10 F8 C28 80.6(11) yes
F11 F8 C27 76.0(7) yes
F11 F8 C28 52.1(7) yes
C27 F8 C28 24.2(7) yes
F12 F9 C27 97.0(18) yes
F12 F9 C28 121.2(19) yes
C27 F9 C28 25.7(7) yes
F7 F10 F8 155.2(13) yes
F7 F10 C27 68.7(9) yes
F7 F10 C28 90.4(9) yes
F8 F10 C27 86.7(11) yes
F8 F10 C28 64.9(10) yes
C27 F10 C28 21.9(7) yes
F8 F11 C27 45.3(6) yes
F8 F11 C28 51.0(7) yes
C27 F11 C28 6.8(6) yes
F9 F12 C27 65.2(17) yes
F9 F12 C28 44.2(17) yes
C27 F12 C28 22.3(6) yes
Tb1 O1 C1 126.8(3) yes
Tb1 O1 C2 115.8(3) yes
C1 O1 C2 116.4(4) yes
Tb1 O2 Ni1 102.06(13) yes
Tb1 O2 C7 129.4(3) yes
Ni1 O2 C7 122.7(3) yes
Tb1 O3 Ni1 102.65(13) yes
Tb1 O3 C19 129.1(3) yes
Ni1 O3 C19 123.8(3) yes
Tb1 O4 C17 116.4(3) yes
Tb1 O4 C18 127.4(3) yes
C17 O4 C18 116.1(4) yes
Tb1 O5 C20 139.1(3) yes
Ni1 O6 C20 123.5(3) yes
Ni1 O7 C22 130.9(3) yes
Tb1 O8 C24 135.0(4) yes
Tb1 O9 C26 133.4(4) yes
Tb1 O10 C30 135.7(3) yes
Tb1 O11 C32 131.5(3) yes
Ni1 N1 C8 123.4(3) yes
Ni1 N1 C9 119.9(3) yes
C8 N1 C9 116.7(4) yes
Ni1 N2 C11 120.0(3) yes
Ni1 N2 C12 123.4(3) yes
C11 N2 C12 116.5(4) yes
O1 C2 C3 124.4(4) yes
O1 C2 C7 113.6(4) yes
C3 C2 C7 122.0(4) yes
C2 C3 C4 119.4(5) yes
C3 C4 C5 120.0(5) yes
C4 C5 C6 121.6(5) yes
C5 C6 C7 119.3(4) yes
C5 C6 C8 116.6(4) yes
C7 C6 C8 124.0(4) yes
O2 C7 C2 118.6(4) yes
O2 C7 C6 123.7(4) yes
C2 C7 C6 117.7(4) yes
N1 C8 C6 127.4(4) yes
N1 C9 C10 112.6(4) yes
C9 C10 C11 114.1(4) yes
N2 C11 C10 113.0(4) yes
N2 C12 C13 127.6(5) yes
C12 C13 C14 116.8(5) yes
C12 C13 C19 123.5(4) yes
C14 C13 C19 119.7(4) yes
C13 C14 C15 120.9(5) yes
C14 C15 C16 120.0(5) yes
C15 C16 C17 119.6(4) yes
O4 C17 C16 125.1(4) yes
O4 C17 C19 113.1(4) yes
C16 C17 C19 121.8(5) yes
O3 C19 C13 124.1(4) yes
O3 C19 C17 117.9(4) yes
C13 C19 C17 118.0(4) yes
O5 C20 O6 126.5(4) yes
O5 C20 C21 117.0(4) yes
O6 C20 C21 116.5(4) yes
F1 C23 F2 115.2(9) yes
F1 C23 F3 100.2(9) yes
F1 C23 F4 34.1(6) yes
F1 C23 F5 119.5(11) yes
F1 C23 F6 59.6(8) yes
F1 C23 C24 118.2(10) yes
F2 C23 F3 108.1(9) yes
F2 C23 F4 94.0(7) yes
F2 C23 F5 26.6(6) yes
F2 C23 F6 127.7(11) yes
F2 C23 C24 111.0(7) yes
F3 C23 F4 133.8(9) yes
F3 C23 F5 81.6(9) yes
F3 C23 F6 40.8(7) yes
F3 C23 C24 102.2(7) yes
F4 C23 F5 111.7(8) yes
F4 C23 F6 93.7(8) yes
F4 C23 C24 107.0(8) yes
F5 C23 F6 105.1(11) yes
F5 C23 C24 120.4(8) yes
F6 C23 C24 115.8(9) yes
O8 C24 C23 113.4(6) yes
O8 C24 C25 128.9(7) yes
C23 C24 C25 117.7(6) yes
C24 C25 C26 121.6(6) yes
O9 C26 C25 128.3(5) yes
O9 C26 C27 112.2(7) yes
O9 C26 C28 117.5(7) yes
C25 C26 C27 118.7(7) yes
C25 C26 C28 113.3(7) yes
C27 C26 C28 20.4(5) yes
F7 C27 F8 98.0(9) yes
F7 C27 F9 109.3(10) yes
F7 C27 F10 61.2(8) yes
F7 C27 F11 151.8(9) yes
F7 C27 F12 93.9(9) yes
F7 C27 C26 113.2(8) yes
F7 C27 C28 168(2) yes
F8 C27 F9 111.1(10) yes
F8 C27 F10 36.9(7) yes
F8 C27 F11 58.7(6) yes
F8 C27 F12 123.7(10) yes
F8 C27 C26 112.5(9) yes
F8 C27 C28 72.4(18) yes
F9 C27 F10 122.5(11) yes
F9 C27 F11 70.1(7) yes
F9 C27 F12 17.8(5) yes
F9 C27 C26 112.0(8) yes
F9 C27 C28 68.8(19) yes
F10 C27 F11 94.6(9) yes
F10 C27 F12 123.4(11) yes
F10 C27 C26 123.9(11) yes
F10 C27 C28 109(2) yes
F11 C27 F12 87.9(7) yes
F11 C27 C26 91.8(6) yes
F11 C27 C28 16.1(15) yes
F12 C27 C26 112.5(8) yes
F12 C27 C28 86(2) yes
C26 C27 C28 77.9(16) yes
F7 C28 F8 76.7(7) yes
F7 C28 F9 84.5(8) yes
F7 C28 F10 42.2(6) yes
F7 C28 F11 148.6(9) yes
F7 C28 F12 72.0(6) yes
F7 C28 C26 89.6(7) yes
F7 C28 C27 8.6(14) yes
F8 C28 F9 120.9(11) yes
F8 C28 F10 34.5(6) yes
F8 C28 F11 76.8(9) yes
F8 C28 F12 122.5(10) yes
F8 C28 C26 116.9(11) yes
F8 C28 C27 83.4(18) yes
F9 C28 F10 107.8(9) yes
F9 C28 F11 94.8(10) yes
F9 C28 F12 14.6(5) yes
F9 C28 C26 118.4(10) yes
F9 C28 C27 85(2) yes
F10 C28 F11 110.0(10) yes
F10 C28 F12 101.4(8) yes
F10 C28 C26 107.5(9) yes
F10 C28 C27 49.0(16) yes
F11 C28 F12 109.3(10) yes
F11 C28 C26 117.6(8) yes
F11 C28 C27 157(2) yes
F12 C28 C26 109.8(9) yes
F12 C28 C27 72.0(19) yes
C26 C28 C27 81.6(17) yes
F13 C29 F14 107.0(5) yes
F13 C29 F15 106.2(5) yes
F13 C29 C30 109.0(4) yes
F14 C29 F15 108.5(4) yes
F14 C29 C30 114.7(5) yes
F15 C29 C30 111.1(4) yes
O10 C30 C29 113.5(4) yes
O10 C30 C31 129.1(4) yes
C29 C30 C31 117.2(4) yes
C30 C31 C32 121.2(4) yes
O11 C32 C31 128.6(4) yes
O11 C32 C33 113.9(4) yes
C31 C32 C33 117.4(4) yes
F16 C33 F17 108.1(5) yes
F16 C33 F18 107.2(5) yes
F16 C33 C32 114.5(4) yes
F17 C33 F18 106.2(5) yes
F17 C33 C32 109.5(4) yes
F18 C33 C32 111.1(5) yes

loop_
_geom_bond_atom_site_label_1
_geom_bond_atom_site_label_2
_geom_bond_distance
_geom_bond_publ_flag
Tb1 O1 2.703(4) yes
Tb1 O2 2.319(3) yes
Tb1 O3 2.311(4) yes
Tb1 O4 2.642(3) yes
Tb1 O5 2.336(3) yes
Tb1 O8 2.369(4) yes
Tb1 O9 2.410(3) yes
Tb1 O10 2.362(3) yes
Tb1 O11 2.458(3) yes
Ni1 O2 2.047(4) yes
Ni1 O3 2.037(3) yes
Ni1 O6 2.063(3) yes
Ni1 O7 2.172(3) yes
Ni1 N1 2.034(4) yes
Ni1 N2 2.038(4) yes
F1 F4 0.824(13) yes
F1 F6 1.243(14) yes
F1 C23 1.225(12) yes
F2 F5 0.622(11) yes
F2 C23 1.388(11) yes
F3 F5 1.753(13) yes
F3 F6 0.959(14) yes
F3 C23 1.440(14) yes
F4 C23 1.469(11) yes
F5 C23 1.230(13) yes
F6 C23 1.273(15) yes
F7 F10 1.266(13) yes
F7 C27 1.345(12) yes
F7 C28 1.885(13) yes
F8 F10 0.798(12) yes
F8 F11 1.596(12) yes
F8 C27 1.328(15) yes
F8 C28 1.275(16) yes
F9 F12 0.425(12) yes
F9 C27 1.259(15) yes
F9 C28 1.177(16) yes
F10 C27 1.109(14) yes
F10 C28 1.389(14) yes
F11 C27 1.812(12) yes
F11 C28 1.294(13) yes
F12 C27 1.376(16) yes
F12 C28 1.444(16) yes
F13 C29 1.344(8) yes
F14 C29 1.318(6) yes
F15 C29 1.325(6) yes
F16 C33 1.322(5) yes
F17 C33 1.327(7) yes
F18 C33 1.334(7) yes
O1 C1 1.439(6) yes
O1 C2 1.380(5) yes
O2 C7 1.330(6) yes
O3 C19 1.324(6) yes
O4 C17 1.390(6) yes
O4 C18 1.439(5) yes
O5 C20 1.259(5) yes
O6 C20 1.262(6) yes
O7 C22 1.431(6) yes
O8 C24 1.242(7) yes
O9 C26 1.251(7) yes
O10 C30 1.240(5) yes
O11 C32 1.255(5) yes
O12 C34 1.433(10) yes
N1 C8 1.277(6) yes
N1 C9 1.479(6) yes
N2 C11 1.469(5) yes
N2 C12 1.280(6) yes
C2 C3 1.382(7) yes
C2 C7 1.413(7) yes
C3 C4 1.402(7) yes
C4 C5 1.366(8) yes
C5 C6 1.406(7) yes
C6 C7 1.418(6) yes
C6 C8 1.459(7) yes
C9 C10 1.521(7) yes
C10 C11 1.530(7) yes
C12 C13 1.459(5) yes
C13 C14 1.414(7) yes
C13 C19 1.407(7) yes
C14 C15 1.375(6) yes
C15 C16 1.404(8) yes
C16 C17 1.377(7) yes
C17 C19 1.417(5) yes
C20 C21 1.515(7) yes
C23 C24 1.552(13) yes
C24 C25 1.375(8) yes
C25 C26 1.391(10) yes
C26 C27 1.553(11) yes
C26 C28 1.536(13) yes
C27 C28 0.548(14) yes
C29 C30 1.547(7) yes
C30 C31 1.391(7) yes
C31 C32 1.404(6) yes
C32 C33 1.528(7) yes
